data_4304445
loop_
_publ_author_name
'F. Albert Cotton'
'Carlos A. Murillo'
'Mark D. Young'
'Rongmin Yu'
'Qinliang Zhao'

_publ_section_title
;
Very Large Difference in Electronic Communication of Dimetal Species with
Heterobiphenylene and Heteroanthracene Units
;
_journal_name_full 'Inorganic Chemistry'
_journal_page_first 219
_journal_page_last 229
_journal_paper_doi 10.1021/ic701937c
_journal_volume 47
_journal_year 2008
_chemical_formula_moiety 'C94 H90 Mo4 N12 O16, 3(C H2 Cl2) '
_chemical_formula_sum 'C97 H96 Cl6 Mo4 N12 O16'
_chemical_formula_weight 2282.32
_chemical_name_common '[Mo2(DAniF)3]2(C4O4), 3(CH2Cl2)'
_chemical_name_systematic
; 
 ? 
;
_space_group_IT_number 2
_symmetry_cell_setting triclinic
_symmetry_space_group_name_Hall '-P 1'
_symmetry_space_group_name_H-M 'P -1'
_atom_sites_solution_hydrogens geom
_atom_sites_solution_primary direct
_atom_sites_solution_secondary difmap
_audit_creation_method SHELXL-97
_cell_angle_alpha 67.296(4)
_cell_angle_beta 88.776(5)
_cell_angle_gamma 72.480(4)
_cell_formula_units_Z 1
_cell_length_a 10.270(3)
_cell_length_b 16.383(4)
_cell_length_c 16.750(4)
_cell_measurement_reflns_used 4422
_cell_measurement_temperature 213(2)
_cell_measurement_theta_max 25.128
_cell_measurement_theta_min 2.316
_cell_volume 2464.8(11)
_computing_cell_refinement SAINT
_computing_data_collection SMART
_computing_data_reduction SAINT
_computing_molecular_graphics XP
_computing_publication_material CIFTAB
_computing_structure_refinement 'SHELXL-97 (Sheldrick, 1997)'
_computing_structure_solution 'SHELXS-97 (Sheldrick, 1990)'
_diffrn_ambient_temperature 213(2)
_diffrn_measured_fraction_theta_full 0.983
_diffrn_measured_fraction_theta_max 0.983
_diffrn_measurement_device_type 'BRUKER SMART 1000'
_diffrn_measurement_method \w-scans
_diffrn_radiation_monochromator graphite
_diffrn_radiation_source 'fine-focus sealed tube'
_diffrn_radiation_type MoK\a
_diffrn_radiation_wavelength 0.71073
_diffrn_reflns_av_R_equivalents 0.0236
_diffrn_reflns_av_sigmaI/netI 0.0509
_diffrn_reflns_limit_h_max 9
_diffrn_reflns_limit_h_min -12
_diffrn_reflns_limit_k_max 18
_diffrn_reflns_limit_k_min -19
_diffrn_reflns_limit_l_max 19
_diffrn_reflns_limit_l_min -17
_diffrn_reflns_number 13003
_diffrn_reflns_theta_full 25.05
_diffrn_reflns_theta_max 25.05
_diffrn_reflns_theta_min 2.09
_diffrn_standards_number 0
_exptl_absorpt_coefficient_mu 0.730
_exptl_absorpt_correction_T_max 0.9575
_exptl_absorpt_correction_T_min 0.8921
_exptl_absorpt_correction_type multi-scan
_exptl_absorpt_process_details SADABS
_exptl_crystal_colour orange
_exptl_crystal_density_diffrn 1.538
_exptl_crystal_density_method 'not measured'
_exptl_crystal_description block
_exptl_crystal_F_000 1160
_exptl_crystal_size_max 0.16
_exptl_crystal_size_mid 0.10
_exptl_crystal_size_min 0.06
_refine_diff_density_max 1.474
_refine_diff_density_min -0.763
_refine_diff_density_rms 0.099
_refine_ls_extinction_method none
_refine_ls_goodness_of_fit_ref 1.028
_refine_ls_hydrogen_treatment noref
_refine_ls_matrix_type full
_refine_ls_number_parameters 605
_refine_ls_number_reflns 8584
_refine_ls_number_restraints 3
_refine_ls_restrained_S_all 1.041
_refine_ls_R_factor_all 0.0688
_refine_ls_R_factor_gt 0.0459
_refine_ls_shift/su_max 0.002
_refine_ls_shift/su_mean 0.000
_refine_ls_structure_factor_coef Fsqd
_refine_ls_weighting_details 'calc w=1/[\s^2^(Fo^2^)+(0.0649P)^2^+4.7784P] where P=(Fo^2^+2Fc^2^)/3'
_refine_ls_weighting_scheme calc
_refine_ls_wR_factor_gt 0.1196
_refine_ls_wR_factor_ref 0.1354
_reflns_number_gt 6376
_reflns_number_total 8584
_reflns_threshold_expression >2sigma(I)
_cod_data_source_file ic701937c-file002_4.cif
_cod_data_source_block xl1
_cod_original_cell_volume 2464.7(11)
_cod_database_code 4304445

loop_
_symmetry_equiv_pos_as_xyz
'x, y, z'
'-x, -y, -z'

loop_
_atom_site_label
_atom_site_type_symbol
_atom_site_fract_x
_atom_site_fract_y
_atom_site_fract_z
_atom_site_U_iso_or_equiv
_atom_site_adp_type
_atom_site_occupancy
_atom_site_symmetry_multiplicity
_atom_site_calc_flag
_atom_site_refinement_flags
_atom_site_disorder_assembly
_atom_site_disorder_group
Mo1 Mo 0.39116(4) 0.55251(3) 1.25789(3) 0.02589(13) Uani 1 1 d . . .
Mo2 Mo 0.36244(4) 0.42361(3) 1.33351(3) 0.02532(13) Uani 1 1 d . . .
O1 O 0.4658(3) 0.5927(2) 1.3545(2) 0.0299(8) Uani 1 1 d . . .
O01 O -0.0369(5) 1.0173(3) 1.0953(3) 0.0574(12) Uani 1 1 d . . .
O2 O 0.4346(3) 0.3937(2) 1.4670(2) 0.0296(8) Uani 1 1 d . . .
O02 O -0.1645(4) 0.2807(3) 1.5550(3) 0.0568(12) Uani 1 1 d . . .
O3 O 0.3354(5) 0.8195(3) 0.8098(3) 0.0584(12) Uani 1 1 d . . .
O4 O 0.1375(5) 0.1067(3) 1.2363(3) 0.0559(11) Uani 1 1 d . . .
O5 O 0.8896(5) 0.7097(3) 1.0232(3) 0.0560(11) Uani 1 1 d . . .
O6 O 0.8141(4) -0.0413(3) 1.4919(3) 0.0517(11) Uani 1 1 d . . .
N1 N 0.1893(4) 0.6300(3) 1.2725(3) 0.0304(9) Uani 1 1 d . . .
N2 N 0.1619(4) 0.4898(3) 1.3594(3) 0.0306(9) Uani 1 1 d . . .
N3 N 0.3275(4) 0.5498(3) 1.1395(3) 0.0308(9) Uani 1 1 d . . .
N4 N 0.2873(4) 0.4128(3) 1.2227(3) 0.0295(9) Uani 1 1 d . . .
N5 N 0.6006(4) 0.4877(3) 1.2457(3) 0.0274(9) Uani 1 1 d . . .
N6 N 0.5700(4) 0.3467(3) 1.3267(2) 0.0279(9) Uani 1 1 d . . .
C1 C 0.1309(5) 0.7292(3) 1.2310(3) 0.0316(11) Uani 1 1 d . . .
C2 C 0.2152(6) 0.7846(4) 1.2154(3) 0.0368(12) Uani 1 1 d . . .
H2A H 0.3091 0.7565 1.2358 0.044 Uiso 1 1 calc R . .
C3 C 0.1640(6) 0.8812(4) 1.1701(3) 0.0404(13) Uani 1 1 d . . .
H3A H 0.2229 0.9176 1.1588 0.048 Uiso 1 1 calc R . .
C4 C 0.0249(6) 0.9227(4) 1.1419(3) 0.0412(14) Uani 1 1 d . . .
C5 C -0.0615(6) 0.8686(4) 1.1596(4) 0.0459(15) Uani 1 1 d . . .
H5A H -0.1564 0.8973 1.1428 0.055 Uiso 1 1 calc R . .
C6 C -0.0085(6) 0.7726(4) 1.2019(4) 0.0419(13) Uani 1 1 d . . .
H6A H -0.0671 0.7362 1.2111 0.050 Uiso 1 1 calc R . .
C7 C 0.0511(8) 1.0722(4) 1.0620(4) 0.0623(19) Uani 1 1 d . . .
H7A H -0.0038 1.1370 1.0309 0.093 Uiso 1 1 calc R . .
H7B H 0.1076 1.0504 1.0227 0.093 Uiso 1 1 calc R . .
H7C H 0.1095 1.0668 1.1098 0.093 Uiso 1 1 calc R . .
C8 C 0.1152(5) 0.5823(3) 1.3233(3) 0.0321(12) Uani 1 1 d . . .
H8A H 0.0285 0.6140 1.3342 0.038 Uiso 1 1 calc R . .
C9 C 0.0753(5) 0.4419(3) 1.4114(3) 0.0315(11) Uani 1 1 d . . .
C10 C -0.0656(6) 0.4678(4) 1.3889(4) 0.0425(14) Uani 1 1 d . . .
H10A H -0.1086 0.5219 1.3392 0.051 Uiso 1 1 calc R . .
C11 C -0.1429(6) 0.4139(5) 1.4396(4) 0.0487(16) Uani 1 1 d . . .
H11A H -0.2383 0.4331 1.4249 0.058 Uiso 1 1 calc R . .
C12 C -0.0805(6) 0.3320(4) 1.5116(4) 0.0420(14) Uani 1 1 d . . .
C13 C 0.0574(6) 0.3066(4) 1.5342(4) 0.0432(14) Uani 1 1 d . . .
H13A H 0.1004 0.2518 1.5832 0.052 Uiso 1 1 calc R . .
C14 C 0.1345(6) 0.3611(4) 1.4855(4) 0.0385(13) Uani 1 1 d . . .
H14A H 0.2288 0.3431 1.5029 0.046 Uiso 1 1 calc R . .
C15 C -0.0965(8) 0.1845(5) 1.6074(4) 0.0618(19) Uani 1 1 d . . .
H15A H -0.1637 0.1549 1.6350 0.093 Uiso 1 1 calc R . .
H15B H -0.0315 0.1792 1.6517 0.093 Uiso 1 1 calc R . .
H15C H -0.0480 0.1539 1.5710 0.093 Uiso 1 1 calc R . .
C16 C 0.3322(5) 0.6177(3) 1.0558(3) 0.0307(11) Uani 1 1 d . . .
C17 C 0.3593(6) 0.5966(4) 0.9830(4) 0.0410(13) Uani 1 1 d . . .
H17A H 0.3780 0.5347 0.9885 0.049 Uiso 1 1 calc R . .
C18 C 0.3591(6) 0.6661(4) 0.9020(4) 0.0444(14) Uani 1 1 d . . .
H18A H 0.3763 0.6508 0.8534 0.053 Uiso 1 1 calc R . .
C19 C 0.3336(6) 0.7577(4) 0.8925(3) 0.0409(13) Uani 1 1 d . . .
C20 C 0.3092(6) 0.7787(4) 0.9643(4) 0.0470(15) Uani 1 1 d . . .
H20A H 0.2929 0.8403 0.9591 0.056 Uiso 1 1 calc R . .
C21 C 0.3087(6) 0.7088(4) 1.0449(4) 0.0452(14) Uani 1 1 d . . .
H21A H 0.2918 0.7244 1.0934 0.054 Uiso 1 1 calc R . .
C22 C 0.3238(9) 0.9118(5) 0.7984(4) 0.071(2) Uani 1 1 d . . .
H22A H 0.3251 0.9489 0.7373 0.106 Uiso 1 1 calc R . .
H22B H 0.4001 0.9108 0.8323 0.106 Uiso 1 1 calc R . .
H22C H 0.2381 0.9389 0.8178 0.106 Uiso 1 1 calc R . .
C23 C 0.2883(5) 0.4778(3) 1.1451(3) 0.0332(12) Uani 1 1 d . . .
H23A H 0.2612 0.4730 1.0943 0.040 Uiso 1 1 calc R . .
C24 C 0.2454(5) 0.3363(3) 1.2253(3) 0.0298(11) Uani 1 1 d . . .
C25 C 0.1420(6) 0.3134(4) 1.2737(4) 0.0402(13) Uani 1 1 d . . .
H25A H 0.0966 0.3500 1.3037 0.048 Uiso 1 1 calc R . .
C26 C 0.1031(6) 0.2370(4) 1.2792(4) 0.0458(14) Uani 1 1 d . . .
H26A H 0.0318 0.2229 1.3123 0.055 Uiso 1 1 calc R . .
C27 C 0.1683(6) 0.1821(4) 1.2364(4) 0.0393(13) Uani 1 1 d . . .
C28 C 0.2729(6) 0.2047(4) 1.1874(4) 0.0469(15) Uani 1 1 d . . .
H28A H 0.3184 0.1678 1.1577 0.056 Uiso 1 1 calc R . .
C29 C 0.3108(6) 0.2805(4) 1.1817(4) 0.0439(14) Uani 1 1 d . . .
H29A H 0.3817 0.2947 1.1481 0.053 Uiso 1 1 calc R . .
C30 C 0.0311(8) 0.0812(5) 1.2858(5) 0.068(2) Uani 1 1 d . . .
H30A H 0.0193 0.0271 1.2799 0.102 Uiso 1 1 calc R . .
H30B H -0.0540 0.1328 1.2647 0.102 Uiso 1 1 calc R . .
H30C H 0.0555 0.0662 1.3466 0.102 Uiso 1 1 calc R . .
C31 C 0.6836(5) 0.5384(3) 1.1909(3) 0.0302(11) Uani 1 1 d . . .
C32 C 0.7816(6) 0.5032(4) 1.1452(4) 0.0422(14) Uani 1 1 d . . .
H32A H 0.7998 0.4411 1.1515 0.051 Uiso 1 1 calc R . .
C33 C 0.8547(6) 0.5571(4) 1.0899(4) 0.0489(15) Uani 1 1 d . . .
H33A H 0.9229 0.5310 1.0605 0.059 Uiso 1 1 calc R . .
C34 C 0.8265(6) 0.6495(4) 1.0784(4) 0.0408(13) Uani 1 1 d . . .
C35 C 0.7307(6) 0.6846(4) 1.1250(4) 0.0491(15) Uani 1 1 d . . .
H35A H 0.7134 0.7465 1.1190 0.059 Uiso 1 1 calc R . .
C36 C 0.6591(6) 0.6308(4) 1.1808(4) 0.0433(14) Uani 1 1 d . . .
H36A H 0.5938 0.6564 1.2120 0.052 Uiso 1 1 calc R . .
C37 C 0.9917(6) 0.6731(5) 0.9763(4) 0.0617(19) Uani 1 1 d . . .
H37A H 1.0287 0.7216 0.9402 0.093 Uiso 1 1 calc R . .
H37B H 0.9510 0.6515 0.9398 0.093 Uiso 1 1 calc R . .
H37C H 1.0650 0.6214 1.0170 0.093 Uiso 1 1 calc R . .
C38 C 0.6503(5) 0.3955(3) 1.2841(3) 0.0284(11) Uani 1 1 d . . .
H38A H 0.7425 0.3647 1.2811 0.034 Uiso 1 1 calc R . .
C39 C 0.6314(5) 0.2476(3) 1.3720(3) 0.0279(11) Uani 1 1 d . . .
C40 C 0.5545(5) 0.1899(4) 1.3770(3) 0.0379(13) Uani 1 1 d . . .
H40A H 0.4622 0.2167 1.3529 0.045 Uiso 1 1 calc R . .
C41 C 0.6103(6) 0.0932(4) 1.4168(4) 0.0394(13) Uani 1 1 d . . .
H41A H 0.5563 0.0552 1.4192 0.047 Uiso 1 1 calc R . .
C42 C 0.7464(5) 0.0535(3) 1.4528(3) 0.0360(12) Uani 1 1 d . . .
C43 C 0.8232(6) 0.1108(4) 1.4503(4) 0.0421(14) Uani 1 1 d . . .
H43A H 0.9147 0.0843 1.4758 0.050 Uiso 1 1 calc R . .
C44 C 0.7663(5) 0.2064(4) 1.4106(3) 0.0371(12) Uani 1 1 d . . .
H44A H 0.8197 0.2444 1.4097 0.045 Uiso 1 1 calc R . .
C45 C 0.7377(7) -0.1017(4) 1.4999(5) 0.067(2) Uani 1 1 d . . .
H45A H 0.7965 -0.1659 1.5288 0.100 Uiso 1 1 calc R . .
H45B H 0.7016 -0.0913 1.4426 0.100 Uiso 1 1 calc R . .
H45C H 0.6622 -0.0897 1.5340 0.100 Uiso 1 1 calc R . .
C46 C 0.4849(5) 0.5425(3) 1.4351(3) 0.0276(11) Uani 1 1 d . . .
C47 C 0.4706(5) 0.4512(3) 1.4864(3) 0.0269(10) Uani 1 1 d . . .
Cl1 Cl 0.6031(3) 0.07306(16) 1.66763(18) 0.1054(8) Uani 1 1 d . . .
Cl2 Cl 0.3731(3) 0.2124(2) 1.6890(2) 0.1356(12) Uani 1 1 d . . .
C1S C 0.5077(10) 0.1888(6) 1.6274(7) 0.108(3) Uani 1 1 d . . .
H1SA H 0.4699 0.2080 1.5673 0.130 Uiso 1 1 calc R . .
H1SB H 0.5676 0.2257 1.6264 0.130 Uiso 1 1 calc R . .
C2S C 0.5000 1.0000 1.0000 0.50(4) Uiso 1 2 d SD . .
H2S1 H 0.4227 0.9913 0.9746 0.606 Uiso 0.50 1 calc PR . .
H2S2 H 0.5840 0.9555 0.9940 0.606 Uiso 0.50 1 calc PR . .
Cl4 Cl 0.5139(16) 1.0284(11) 0.8976(6) 0.299(7) Uiso 0.50 1 d PD . .
Cl3 Cl 0.495(5) 0.8896(15) 1.0620(17) 0.79(3) Uiso 0.50 1 d PD . .

loop_
_atom_site_aniso_label
_atom_site_aniso_U_11
_atom_site_aniso_U_22
_atom_site_aniso_U_33
_atom_site_aniso_U_23
_atom_site_aniso_U_13
_atom_site_aniso_U_12
Mo1 0.0279(2) 0.0219(2) 0.0247(2) -0.00818(18) -0.00320(17) -0.00453(18)
Mo2 0.0251(2) 0.0223(2) 0.0259(2) -0.00929(18) -0.00275(17) -0.00395(17)
O1 0.036(2) 0.0265(18) 0.0250(18) -0.0091(15) -0.0010(15) -0.0087(15)
O01 0.064(3) 0.028(2) 0.055(3) -0.0034(19) -0.001(2) 0.003(2)
O2 0.0340(19) 0.0263(17) 0.0280(18) -0.0099(15) -0.0033(15) -0.0097(15)
O02 0.054(3) 0.075(3) 0.063(3) -0.036(3) 0.026(2) -0.038(2)
O3 0.075(3) 0.053(3) 0.036(2) -0.010(2) 0.016(2) -0.016(2)
O4 0.075(3) 0.052(3) 0.062(3) -0.031(2) 0.014(2) -0.038(2)
O5 0.059(3) 0.046(2) 0.063(3) -0.014(2) 0.017(2) -0.028(2)
O6 0.044(2) 0.026(2) 0.071(3) -0.0110(19) -0.004(2) -0.0022(18)
N1 0.031(2) 0.023(2) 0.034(2) -0.0119(18) -0.0041(19) -0.0031(18)
N2 0.032(2) 0.027(2) 0.031(2) -0.0125(18) -0.0015(18) -0.0047(18)
N3 0.034(2) 0.027(2) 0.027(2) -0.0100(18) -0.0064(18) -0.0037(18)
N4 0.030(2) 0.025(2) 0.032(2) -0.0114(18) -0.0029(18) -0.0058(18)
N5 0.026(2) 0.027(2) 0.026(2) -0.0105(18) -0.0009(17) -0.0053(17)
N6 0.031(2) 0.022(2) 0.026(2) -0.0083(17) -0.0029(17) -0.0033(18)
C1 0.037(3) 0.026(3) 0.031(3) -0.014(2) 0.000(2) -0.004(2)
C2 0.038(3) 0.030(3) 0.036(3) -0.011(2) 0.001(2) -0.005(2)
C3 0.055(4) 0.028(3) 0.036(3) -0.012(2) 0.004(3) -0.011(3)
C4 0.054(4) 0.028(3) 0.031(3) -0.010(2) 0.002(3) -0.001(3)
C5 0.039(3) 0.038(3) 0.045(3) -0.012(3) -0.006(3) 0.004(3)
C6 0.040(3) 0.035(3) 0.043(3) -0.011(3) -0.004(3) -0.006(3)
C7 0.098(6) 0.037(3) 0.038(3) -0.005(3) -0.003(4) -0.015(4)
C8 0.028(3) 0.030(3) 0.036(3) -0.017(2) -0.003(2) -0.002(2)
C9 0.032(3) 0.033(3) 0.034(3) -0.020(2) 0.007(2) -0.008(2)
C10 0.031(3) 0.040(3) 0.053(4) -0.020(3) -0.001(3) -0.005(3)
C11 0.028(3) 0.070(4) 0.064(4) -0.045(4) 0.010(3) -0.013(3)
C12 0.047(3) 0.050(4) 0.043(3) -0.029(3) 0.018(3) -0.024(3)
C13 0.045(3) 0.044(3) 0.041(3) -0.016(3) 0.008(3) -0.016(3)
C14 0.032(3) 0.036(3) 0.045(3) -0.015(3) 0.002(2) -0.010(2)
C15 0.088(5) 0.066(5) 0.052(4) -0.027(4) 0.025(4) -0.050(4)
C16 0.026(3) 0.032(3) 0.027(3) -0.010(2) -0.006(2) 0.000(2)
C17 0.041(3) 0.040(3) 0.047(3) -0.025(3) 0.009(3) -0.011(3)
C18 0.050(4) 0.052(4) 0.038(3) -0.026(3) 0.012(3) -0.017(3)
C19 0.042(3) 0.047(3) 0.027(3) -0.010(2) 0.009(2) -0.010(3)
C20 0.061(4) 0.030(3) 0.042(3) -0.010(3) 0.009(3) -0.009(3)
C21 0.064(4) 0.038(3) 0.029(3) -0.012(2) -0.001(3) -0.012(3)
C22 0.098(6) 0.051(4) 0.047(4) -0.007(3) 0.022(4) -0.018(4)
C23 0.033(3) 0.033(3) 0.034(3) -0.016(2) -0.006(2) -0.006(2)
C24 0.031(3) 0.027(3) 0.027(3) -0.010(2) -0.007(2) -0.003(2)
C25 0.044(3) 0.043(3) 0.041(3) -0.025(3) 0.010(3) -0.014(3)
C26 0.055(4) 0.051(4) 0.044(3) -0.023(3) 0.016(3) -0.029(3)
C27 0.048(3) 0.033(3) 0.040(3) -0.014(2) -0.003(3) -0.016(3)
C28 0.048(4) 0.045(3) 0.060(4) -0.034(3) 0.009(3) -0.016(3)
C29 0.038(3) 0.048(3) 0.056(4) -0.030(3) 0.010(3) -0.015(3)
C30 0.093(6) 0.062(4) 0.072(5) -0.032(4) 0.022(4) -0.050(4)
C31 0.031(3) 0.029(3) 0.027(3) -0.008(2) -0.002(2) -0.009(2)
C32 0.045(3) 0.031(3) 0.045(3) -0.010(3) 0.008(3) -0.012(3)
C33 0.045(4) 0.046(4) 0.058(4) -0.021(3) 0.016(3) -0.019(3)
C34 0.036(3) 0.037(3) 0.046(3) -0.009(3) 0.004(3) -0.017(3)
C35 0.056(4) 0.031(3) 0.062(4) -0.018(3) 0.009(3) -0.017(3)
C36 0.044(3) 0.036(3) 0.052(4) -0.021(3) 0.010(3) -0.012(3)
C37 0.041(4) 0.051(4) 0.067(5) 0.003(3) 0.006(3) -0.013(3)
C38 0.029(3) 0.031(3) 0.024(2) -0.011(2) 0.001(2) -0.008(2)
C39 0.024(3) 0.024(2) 0.031(3) -0.013(2) 0.000(2) 0.000(2)
C40 0.030(3) 0.030(3) 0.041(3) -0.006(2) -0.004(2) -0.003(2)
C41 0.036(3) 0.030(3) 0.049(3) -0.011(3) 0.003(3) -0.012(2)
C42 0.035(3) 0.023(3) 0.039(3) -0.008(2) 0.002(2) 0.001(2)
C43 0.032(3) 0.031(3) 0.052(4) -0.014(3) -0.012(3) 0.002(2)
C44 0.032(3) 0.033(3) 0.045(3) -0.015(2) -0.002(2) -0.009(2)
C45 0.063(4) 0.023(3) 0.094(6) -0.005(3) -0.002(4) -0.010(3)
C46 0.021(2) 0.030(3) 0.032(3) -0.015(2) -0.003(2) -0.005(2)
C47 0.019(2) 0.028(2) 0.030(3) -0.012(2) -0.0023(19) -0.001(2)
Cl1 0.1048(18) 0.0669(14) 0.121(2) -0.0168(14) 0.0130(15) -0.0222(13)
Cl2 0.128(2) 0.124(2) 0.125(2) -0.057(2) -0.0229(19) 0.0141(19)
C1S 0.088(7) 0.071(6) 0.114(8) 0.012(5) -0.020(6) -0.019(5)

loop_
_atom_type_symbol
_atom_type_description
_atom_type_scat_dispersion_real
_atom_type_scat_dispersion_imag
_atom_type_scat_source
C C 0.0033 0.0016 'International Tables Vol C Tables 4.2.6.8 and 6.1.1.4'
H H 0.0000 0.0000 'International Tables Vol C Tables 4.2.6.8 and 6.1.1.4'
N N 0.0061 0.0033 'International Tables Vol C Tables 4.2.6.8 and 6.1.1.4'
O O 0.0106 0.0060 'International Tables Vol C Tables 4.2.6.8 and 6.1.1.4'
F F 0.0171 0.0103 'International Tables Vol C Tables 4.2.6.8 and 6.1.1.4'
Cl Cl 0.1484 0.1585 'International Tables Vol C Tables 4.2.6.8 and 6.1.1.4'
Mo Mo -1.6832 0.6857 'International Tables Vol C Tables 4.2.6.8 and 6.1.1.4'

loop_
_geom_angle_atom_site_label_1
_geom_angle_atom_site_label_2
_geom_angle_atom_site_label_3
_geom_angle
_geom_angle_site_symmetry_1
_geom_angle_site_symmetry_3
_geom_angle_publ_flag
Mo2 Mo1 N3 92.77(12) . . ?
Mo2 Mo1 N5 92.76(11) . . ?
N3 Mo1 N5 90.57(15) . . ?
Mo2 Mo1 N1 92.43(12) . . ?
N3 Mo1 N1 93.80(15) . . ?
N5 Mo1 N1 173.05(15) . . ?
Mo2 Mo1 O1 103.73(9) . . ?
N3 Mo1 O1 163.48(14) . . ?
N5 Mo1 O1 88.10(14) . . ?
N1 Mo1 O1 86.17(14) . . ?
Mo1 Mo2 N4 92.25(11) . . ?
Mo1 Mo2 N2 92.52(11) . . ?
N4 Mo2 N2 93.59(15) . . ?
Mo1 Mo2 N6 92.30(11) . . ?
N4 Mo2 N6 92.54(15) . . ?
N2 Mo2 N6 172.05(15) . . ?
Mo1 Mo2 O2 104.59(9) . . ?
N4 Mo2 O2 163.09(14) . . ?
N2 Mo2 O2 87.29(14) . . ?
N6 Mo2 O2 85.38(13) . . ?
C46 O1 Mo1 122.8(3) . . ?
C4 O01 C7 117.1(5) . . ?
C47 O2 Mo2 122.2(3) . . ?
C12 O02 C15 115.8(5) . . ?
C19 O3 C22 117.2(5) . . ?
C27 O4 C30 117.8(5) . . ?
C34 O5 C37 117.0(5) . . ?
C42 O6 C45 117.6(5) . . ?
C8 N1 C1 118.4(4) . . ?
C8 N1 Mo1 117.2(3) . . ?
C1 N1 Mo1 124.4(3) . . ?
C8 N2 C9 118.0(4) . . ?
C8 N2 Mo2 117.1(4) . . ?
C9 N2 Mo2 124.8(3) . . ?
C23 N3 C16 119.2(4) . . ?
C23 N3 Mo1 117.1(3) . . ?
C16 N3 Mo1 123.6(3) . . ?
C23 N4 C24 117.7(4) . . ?
C23 N4 Mo2 117.9(3) . . ?
C24 N4 Mo2 124.3(3) . . ?
C38 N5 C31 119.1(4) . . ?
C38 N5 Mo1 117.6(3) . . ?
C31 N5 Mo1 122.9(3) . . ?
C38 N6 C39 117.7(4) . . ?
C38 N6 Mo2 117.3(3) . . ?
C39 N6 Mo2 124.7(3) . . ?
C2 C1 C6 118.3(5) . . ?
C2 C1 N1 119.7(5) . . ?
C6 C1 N1 121.9(5) . . ?
C1 C2 C3 121.6(5) . . ?
C1 C2 H2A 119.2 . . ?
C3 C2 H2A 119.2 . . ?
C4 C3 C2 119.1(6) . . ?
C4 C3 H3A 120.5 . . ?
C2 C3 H3A 120.5 . . ?
O01 C4 C5 115.8(5) . . ?
O01 C4 C3 124.2(6) . . ?
C5 C4 C3 120.1(5) . . ?
C6 C5 C4 120.2(5) . . ?
C6 C5 H5A 119.9 . . ?
C4 C5 H5A 119.9 . . ?
C5 C6 C1 120.7(6) . . ?
C5 C6 H6A 119.6 . . ?
C1 C6 H6A 119.6 . . ?
O01 C7 H7A 109.5 . . ?
O01 C7 H7B 109.5 . . ?
H7A C7 H7B 109.5 . . ?
O01 C7 H7C 109.5 . . ?
H7A C7 H7C 109.5 . . ?
H7B C7 H7C 109.5 . . ?
N1 C8 N2 120.6(5) . . ?
N1 C8 H8A 119.7 . . ?
N2 C8 H8A 119.7 . . ?
C14 C9 C10 117.7(5) . . ?
C14 C9 N2 118.8(5) . . ?
C10 C9 N2 123.3(5) . . ?
C9 C10 C11 120.4(5) . . ?
C9 C10 H10A 119.8 . . ?
C11 C10 H10A 119.8 . . ?
C12 C11 C10 120.7(5) . . ?
C12 C11 H11A 119.6 . . ?
C10 C11 H11A 119.6 . . ?
C13 C12 O02 124.6(6) . . ?
C13 C12 C11 119.0(6) . . ?
O02 C12 C11 116.4(5) . . ?
C12 C13 C14 120.6(6) . . ?
C12 C13 H13A 119.7 . . ?
C14 C13 H13A 119.7 . . ?
C13 C14 C9 121.5(5) . . ?
C13 C14 H14A 119.2 . . ?
C9 C14 H14A 119.2 . . ?
O02 C15 H15A 109.5 . . ?
O02 C15 H15B 109.5 . . ?
H15A C15 H15B 109.5 . . ?
O02 C15 H15C 109.5 . . ?
H15A C15 H15C 109.5 . . ?
H15B C15 H15C 109.5 . . ?
C21 C16 C17 117.4(5) . . ?
C21 C16 N3 119.5(5) . . ?
C17 C16 N3 123.1(5) . . ?
C16 C17 C18 120.8(5) . . ?
C16 C17 H17A 119.6 . . ?
C18 C17 H17A 119.6 . . ?
C19 C18 C17 120.7(5) . . ?
C19 C18 H18A 119.7 . . ?
C17 C18 H18A 119.7 . . ?
O3 C19 C20 126.0(5) . . ?
O3 C19 C18 115.1(5) . . ?
C20 C19 C18 118.9(5) . . ?
C19 C20 C21 120.0(5) . . ?
C19 C20 H20A 120.0 . . ?
C21 C20 H20A 120.0 . . ?
C16 C21 C20 122.2(5) . . ?
C16 C21 H21A 118.9 . . ?
C20 C21 H21A 118.9 . . ?
O3 C22 H22A 109.5 . . ?
O3 C22 H22B 109.5 . . ?
H22A C22 H22B 109.5 . . ?
O3 C22 H22C 109.5 . . ?
H22A C22 H22C 109.5 . . ?
H22B C22 H22C 109.5 . . ?
N4 C23 N3 119.8(4) . . ?
N4 C23 H23A 120.1 . . ?
N3 C23 H23A 120.1 . . ?
C25 C24 C29 117.9(5) . . ?
C25 C24 N4 120.7(4) . . ?
C29 C24 N4 121.3(5) . . ?
C24 C25 C26 121.3(5) . . ?
C24 C25 H25A 119.4 . . ?
C26 C25 H25A 119.4 . . ?
C27 C26 C25 120.4(5) . . ?
C27 C26 H26A 119.8 . . ?
C25 C26 H26A 119.8 . . ?
O4 C27 C26 125.3(5) . . ?
O4 C27 C28 116.1(5) . . ?
C26 C27 C28 118.6(5) . . ?
C29 C28 C27 120.9(5) . . ?
C29 C28 H28A 119.5 . . ?
C27 C28 H28A 119.5 . . ?
C28 C29 C24 120.8(6) . . ?
C28 C29 H29A 119.6 . . ?
C24 C29 H29A 119.6 . . ?
O4 C30 H30A 109.5 . . ?
O4 C30 H30B 109.5 . . ?
H30A C30 H30B 109.5 . . ?
O4 C30 H30C 109.5 . . ?
H30A C30 H30C 109.5 . . ?
H30B C30 H30C 109.5 . . ?
C32 C31 C36 118.0(5) . . ?
C32 C31 N5 124.2(5) . . ?
C36 C31 N5 117.7(5) . . ?
C31 C32 C33 121.7(5) . . ?
C31 C32 H32A 119.2 . . ?
C33 C32 H32A 119.2 . . ?
C34 C33 C32 119.8(6) . . ?
C34 C33 H33A 120.1 . . ?
C32 C33 H33A 120.1 . . ?
C35 C34 O5 116.7(5) . . ?
C35 C34 C33 118.9(5) . . ?
O5 C34 C33 124.5(5) . . ?
C34 C35 C36 121.4(5) . . ?
C34 C35 H35A 119.3 . . ?
C36 C35 H35A 119.3 . . ?
C35 C36 C31 120.2(5) . . ?
C35 C36 H36A 119.9 . . ?
C31 C36 H36A 119.9 . . ?
O5 C37 H37A 109.5 . . ?
O5 C37 H37B 109.5 . . ?
H37A C37 H37B 109.5 . . ?
O5 C37 H37C 109.5 . . ?
H37A C37 H37C 109.5 . . ?
H37B C37 H37C 109.5 . . ?
N5 C38 N6 120.0(5) . . ?
N5 C38 H38A 120.0 . . ?
N6 C38 H38A 120.0 . . ?
C40 C39 C44 118.0(5) . . ?
C40 C39 N6 119.1(4) . . ?
C44 C39 N6 122.9(5) . . ?
C39 C40 C41 121.7(5) . . ?
C39 C40 H40A 119.1 . . ?
C41 C40 H40A 119.1 . . ?
C42 C41 C40 119.3(5) . . ?
C42 C41 H41A 120.4 . . ?
C40 C41 H41A 120.4 . . ?
O6 C42 C43 115.9(5) . . ?
O6 C42 C41 124.7(5) . . ?
C43 C42 C41 119.4(5) . . ?
C44 C43 C42 120.5(5) . . ?
C44 C43 H43A 119.8 . . ?
C42 C43 H43A 119.8 . . ?
C43 C44 C39 121.0(5) . . ?
C43 C44 H44A 119.5 . . ?
C39 C44 H44A 119.5 . . ?
O6 C45 H45A 109.5 . . ?
O6 C45 H45B 109.5 . . ?
H45A C45 H45B 109.5 . . ?
O6 C45 H45C 109.5 . . ?
H45A C45 H45C 109.5 . . ?
H45B C45 H45C 109.5 . . ?
O1 C46 C47 136.4(5) . 2_668 ?
O1 C46 C47 133.0(4) . . ?
C47 C46 C47 90.6(4) 2_668 . ?
O2 C47 C46 137.2(5) . 2_668 ?
O2 C47 C46 133.5(4) . . ?
C46 C47 C46 89.4(4) 2_668 . ?
Cl1 C1S Cl2 112.4(5) . . ?
Cl1 C1S H1SA 109.1 . . ?
Cl2 C1S H1SA 109.1 . . ?
Cl1 C1S H1SB 109.1 . . ?
Cl2 C1S H1SB 109.1 . . ?
H1SA C1S H1SB 107.9 . . ?
Cl4 C2S Cl3 118.7(9) 2_677 2_677 ?
Cl4 C2S H2S1 107.7 2_677 . ?
Cl3 C2S H2S1 107.7 2_677 . ?
Cl4 C2S H2S2 107.7 2_677 . ?
Cl3 C2S H2S2 107.7 2_677 . ?
H2S1 C2S H2S2 107.1 . . ?

loop_
_geom_bond_atom_site_label_1
_geom_bond_atom_site_label_2
_geom_bond_distance
_geom_bond_site_symmetry_2
_geom_bond_publ_flag
Mo1 Mo2 2.1083(7) . ?
Mo1 N3 2.122(4) . ?
Mo1 N5 2.138(4) . ?
Mo1 N1 2.146(4) . ?
Mo1 O1 2.196(3) . ?
Mo2 N4 2.115(4) . ?
Mo2 N2 2.142(4) . ?
Mo2 N6 2.151(4) . ?
Mo2 O2 2.191(3) . ?
O1 C46 1.263(6) . ?
O01 C4 1.382(6) . ?
O01 C7 1.420(8) . ?
O2 C47 1.257(6) . ?
O02 C12 1.384(7) . ?
O02 C15 1.428(8) . ?
O3 C19 1.368(6) . ?
O3 C22 1.416(8) . ?
O4 C27 1.366(6) . ?
O4 C30 1.423(8) . ?
O5 C34 1.380(7) . ?
O5 C37 1.422(8) . ?
O6 C42 1.381(6) . ?
O6 C45 1.406(7) . ?
N1 C8 1.316(7) . ?
N1 C1 1.429(6) . ?
N2 C8 1.326(6) . ?
N2 C9 1.423(7) . ?
N3 C23 1.327(6) . ?
N3 C16 1.425(6) . ?
N4 C23 1.327(6) . ?
N4 C24 1.428(6) . ?
N5 C38 1.325(6) . ?
N5 C31 1.436(6) . ?
N6 C38 1.328(6) . ?
N6 C39 1.435(6) . ?
C1 C2 1.386(7) . ?
C1 C6 1.394(7) . ?
C2 C3 1.394(7) . ?
C2 H2A 0.9400 . ?
C3 C4 1.386(8) . ?
C3 H3A 0.9400 . ?
C4 C5 1.386(9) . ?
C5 C6 1.384(7) . ?
C5 H5A 0.9400 . ?
C6 H6A 0.9400 . ?
C7 H7A 0.9700 . ?
C7 H7B 0.9700 . ?
C7 H7C 0.9700 . ?
C8 H8A 0.9400 . ?
C9 C14 1.394(7) . ?
C9 C10 1.394(7) . ?
C10 C11 1.396(8) . ?
C10 H10A 0.9400 . ?
C11 C12 1.391(9) . ?
C11 H11A 0.9400 . ?
C12 C13 1.367(8) . ?
C13 C14 1.387(8) . ?
C13 H13A 0.9400 . ?
C14 H14A 0.9400 . ?
C15 H15A 0.9700 . ?
C15 H15B 0.9700 . ?
C15 H15C 0.9700 . ?
C16 C21 1.377(7) . ?
C16 C17 1.391(7) . ?
C17 C18 1.395(8) . ?
C17 H17A 0.9400 . ?
C18 C19 1.388(8) . ?
C18 H18A 0.9400 . ?
C19 C20 1.371(8) . ?
C20 C21 1.395(8) . ?
C20 H20A 0.9400 . ?
C21 H21A 0.9400 . ?
C22 H22A 0.9700 . ?
C22 H22B 0.9700 . ?
C22 H22C 0.9700 . ?
C23 H23A 0.9400 . ?
C24 C25 1.377(7) . ?
C24 C29 1.394(7) . ?
C25 C26 1.396(8) . ?
C25 H25A 0.9400 . ?
C26 C27 1.372(8) . ?
C26 H26A 0.9400 . ?
C27 C28 1.389(8) . ?
C28 C29 1.378(8) . ?
C28 H28A 0.9400 . ?
C29 H29A 0.9400 . ?
C30 H30A 0.9700 . ?
C30 H30B 0.9700 . ?
C30 H30C 0.9700 . ?
C31 C32 1.375(7) . ?
C31 C36 1.400(7) . ?
C32 C33 1.393(8) . ?
C32 H32A 0.9400 . ?
C33 C34 1.387(8) . ?
C33 H33A 0.9400 . ?
C34 C35 1.372(8) . ?
C35 C36 1.385(8) . ?
C35 H35A 0.9400 . ?
C36 H36A 0.9400 . ?
C37 H37A 0.9700 . ?
C37 H37B 0.9700 . ?
C37 H37C 0.9700 . ?
C38 H38A 0.9400 . ?
C39 C40 1.382(7) . ?
C39 C44 1.390(7) . ?
C40 C41 1.392(7) . ?
C40 H40A 0.9400 . ?
C41 C42 1.388(7) . ?
C41 H41A 0.9400 . ?
C42 C43 1.385(8) . ?
C43 C44 1.378(7) . ?
C43 H43A 0.9400 . ?
C44 H44A 0.9400 . ?
C45 H45A 0.9700 . ?
C45 H45B 0.9700 . ?
C45 H45C 0.9700 . ?
C46 C47 1.451(7) 2_668 ?
C46 C47 1.459(7) . ?
C47 C46 1.451(7) 2_668 ?
Cl1 C1S 1.712(9) . ?
Cl2 C1S 1.747(11) . ?
C1S H1SA 0.9800 . ?
C1S H1SB 0.9800 . ?
C2S Cl4 1.610(9) 2_677 ?
C2S Cl3 1.718(10) 2_677 ?
C2S H2S1 0.9800 . ?
C2S H2S2 0.9800 . ?
Cl4 Cl3 1.70(3) 2_677 ?
Cl3 Cl4 1.70(3) 2_677 ?

loop_
_geom_torsion_atom_site_label_1
_geom_torsion_atom_site_label_2
_geom_torsion_atom_site_label_3
_geom_torsion_atom_site_label_4
_geom_torsion
_geom_torsion_site_symmetry_1
_geom_torsion_site_symmetry_2
_geom_torsion_site_symmetry_3
_geom_torsion_site_symmetry_4
_geom_torsion_publ_flag
O1 Mo1 Mo2 O2 -3.55(13) . . . . ?
N1 Mo1 Mo2 N2 -2.35(15) . . . . ?
N3 Mo1 Mo2 N4 -2.58(16) . . . . ?
N5 Mo1 Mo2 N6 -0.65(15) . . . . ?
